data_9010844
loop_
_publ_author_name
'Miyawaki, R.'
'Yokoyama, K.'
'Matsubara, S.'
'Tsutsumi, Y.'
'Goto, A.'

_publ_section_title
;
 Uedaite-(Ce), a new member of the epidote group with Mn at the A site, from
 Shodoshima, Kagawa Prefecture, Japan
;
_journal_name_full 'European Journal of Mineralogy'
_journal_page_first 261
_journal_page_last 269
_journal_paper_doi 10.1127/0935-1221/2008/0020-1783
_journal_volume 20
_journal_year 2008
_chemical_compound_source 'Shodoshima Island, Kagawa Prefecture, western Japan'
_chemical_formula_sum 'Al1.986 Ca0.35 Ce0.914 Fe1.1 H Mn0.65 O13 Si3'
_chemical_name_mineral Uedaite-(Ce)
_space_group_IT_number 11
_symmetry_space_group_name_Hall '-P 2yb'
_symmetry_space_group_name_H-M 'P 1 21/m 1'
_cell_angle_alpha 90
_cell_angle_beta 114.520
_cell_angle_gamma 90
_cell_formula_units_Z 2
_cell_length_a 8.865
_cell_length_b 5.717
_cell_length_c 10.060
_cell_volume 463.873
_database_code_amcsd 0007258
_exptl_crystal_density_diffrn 4.196
_cod_original_formula_sum '(Mn.65 Ca.35) Ce.914 Fe1.1 Al1.986 Si3 O13 H'
_cod_database_code 9010844

loop_
_space_group_symop_operation_xyz
x,y,z
x,1/2-y,z
-x,1/2+y,-z
-x,-y,-z

loop_
_atom_site_aniso_label
_atom_site_aniso_U_11
_atom_site_aniso_U_22
_atom_site_aniso_U_33
_atom_site_aniso_U_12
_atom_site_aniso_U_13
_atom_site_aniso_U_23
MnA1 0.02560 0.00950 0.01660 0.00000 0.01200 0.00000
CaA1 0.02560 0.00950 0.01660 0.00000 0.01200 0.00000
CeA2 0.01143 0.01346 0.01223 0.00000 0.00321 0.00000
FeA2 0.01143 0.01346 0.01223 0.00000 0.00321 0.00000
AlM1 0.00990 0.00710 0.01470 -0.00060 0.00380 0.00010
FeM1 0.00990 0.00710 0.01470 -0.00060 0.00380 0.00010
AlM2 0.00780 0.00640 0.01330 0.00000 0.00350 -0.00070
FeM2 0.00780 0.00640 0.01330 0.00000 0.00350 -0.00070
FeM3 0.01020 0.00960 0.01300 0.00000 0.00150 0.00000
AlM3 0.01020 0.00960 0.01300 0.00000 0.00150 0.00000
Si1 0.00970 0.00720 0.01210 0.00000 0.00280 0.00000
Si2 0.00950 0.00730 0.01270 0.00000 0.00430 0.00000
Si3 0.00850 0.00770 0.01040 0.00000 0.00350 0.00000
O1 0.01390 0.00940 0.02720 0.00260 0.00690 -0.00080
O2 0.01340 0.01000 0.01670 -0.00290 0.00570 -0.00050
O3 0.01280 0.00840 0.02040 0.00160 -0.00070 -0.00070
O4 0.01250 0.01120 0.01450 0.00000 0.00350 0.00000
O5 0.01510 0.01280 0.01560 0.00000 0.00450 0.00000
O6 0.01560 0.00870 0.01880 0.00000 0.01230 0.00000
O7 0.01620 0.01550 0.01460 0.00000 0.00100 0.00000
O8 0.01510 0.03700 0.01790 0.00000 0.00630 0.00000
O9 0.01910 0.02600 0.01490 0.00000 0.00690 0.00000
O-H10 0.01170 0.00890 0.02000 0.00000 0.01060 0.00000

loop_
_atom_site_label
_atom_site_fract_x
_atom_site_fract_y
_atom_site_fract_z
_atom_site_occupancy
_atom_site_U_iso_or_equiv
_atom_site_type_symbol
_atom_site_attached_hydrogens
MnA1 0.75371 0.75000 0.14962 0.65000 0.01620 Mn 0
CaA1 0.75371 0.75000 0.14962 0.35000 0.01620 Ca 0
CeA2 0.59398 0.75000 0.42960 0.91400 0.01294 Ce 0
FeA2 0.59398 0.75000 0.42960 0.08600 0.01294 Fe 0
AlM1 0.00000 0.00000 0.00000 0.87300 0.01100 Al 0
FeM1 0.00000 0.00000 0.00000 0.12700 0.01100 Fe 0
AlM2 0.00000 0.00000 0.50000 0.98800 0.00950 Al 0
FeM2 0.00000 0.00000 0.50000 0.01200 0.00950 Fe 0
FeM3 0.30676 0.25000 0.21065 0.87500 0.01200 Fe 0
AlM3 0.30676 0.25000 0.21065 0.12500 0.01200 Al 0
Si1 0.34062 0.75000 0.03426 1.00000 0.01020 Si 0
Si2 0.68819 0.25000 0.27847 1.00000 0.00990 Si 0
Si3 0.19042 0.75000 0.32381 1.00000 0.00900 Si 0
O1 0.23240 0.99020 0.01840 1.00000 0.01740 O 0
O2 0.31610 0.97280 0.36540 1.00000 0.01350 O 0
O3 0.79980 0.01180 0.33140 1.00000 0.01640 O 0
O4 0.05880 0.25000 0.12910 1.00000 0.01350 O 0
O5 0.05270 0.75000 0.15180 1.00000 0.01510 O 0
O6 0.07510 0.75000 0.41760 1.00000 0.01260 O 0
O7 0.51020 0.75000 0.17880 1.00000 0.01720 O 0
O8 0.54760 0.25000 0.33860 1.00000 0.02340 O 0
O9 0.60030 0.25000 0.09940 1.00000 0.02000 O 0
O-H10 0.08900 0.25000 0.43000 1.00000 0.01220 O 1

loop_
_cod_changelog_entry_id
_cod_changelog_entry_author
_cod_changelog_entry_date
_cod_changelog_entry_text
1
;cod-tools version 3.8.0
Id: cif_guess_AMCSD_atom_types 9574 2023-05-10 09:00:05Z saulius
;
2023-05-10T18:52:45+03:00
;Derived atom types and hydrogen counts
from atom names that follow the AMCSD naming convention
(Wat == water, O-H == hydroxyl).
;
2
;cod-tools version 3.10.1
Id: cif_fix_AMCSD_aniso_labels 10200 2024-08-01 14:09:44Z saulius
;
2024-08-02T12:21:35+03:00
;Changed the following '_atom_site_aniso_label' values:
'OH10' -> 'O-H10'
;

loop_
_cod_related_entry_id
_cod_related_entry_database
_cod_related_entry_code
1 AMCSD 0007258
